data_4027607
loop_
_publ_author_name
'Xiao-Feng Xia'
'Ning Wang'
'Lu-Lu Zhang'
'Xian-Rong Song'
'Xue-Yuan Liu'
'Yong-Min Liang'

_publ_section_title
;
 Palladium(II)-Catalyzed Tandem Cyclization/C-H Functionalization of
 Alkynes for the Synthesis of Functionalized Indoles
;
_journal_name_full 'Journal of Organic Chemistry'
_journal_page_first 9163
_journal_page_last 9170
_journal_paper_doi 10.1021/jo301741j
_journal_volume 77
_journal_year 2012
_chemical_formula_sum 'C24 H18 F N'
_chemical_formula_weight 339.39
_chemical_name_systematic
; 
 ? 
;
_space_group_IT_number 15
_symmetry_cell_setting monoclinic
_symmetry_space_group_name_Hall '-C 2yc'
_symmetry_space_group_name_H-M 'C 1 2/c 1'
_atom_sites_solution_hydrogens geom
_atom_sites_solution_primary direct
_atom_sites_solution_secondary difmap
_audit_creation_method SHELXL-97
_cell_angle_alpha 90.00
_cell_angle_beta 105.894(5)
_cell_angle_gamma 90.00
_cell_formula_units_Z 8
_cell_length_a 16.843(8)
_cell_length_b 18.307(9)
_cell_length_c 11.541(6)
_cell_measurement_reflns_used 2588
_cell_measurement_temperature 296(2)
_cell_measurement_theta_max 24.64
_cell_measurement_theta_min 2.22
_cell_volume 3423(3)
_computing_cell_refinement 'Bruker SAINT'
_computing_data_collection 'Bruker APEX2'
_computing_data_reduction 'Bruker SAINT'
_computing_molecular_graphics 'Bruker SHELXTL'
_computing_publication_material 'Bruker SHELXTL'
_computing_structure_refinement 'SHELXL-97 (Sheldrick, 2008)'
_computing_structure_solution 'SHELXS-97 (Sheldrick, 2008)'
_diffrn_ambient_temperature 296(2)
_diffrn_measured_fraction_theta_full 0.999
_diffrn_measured_fraction_theta_max 0.999
_diffrn_measurement_device_type 'Bruker APEX-II CCD'
_diffrn_measurement_method '\f and \w scans'
_diffrn_radiation_monochromator graphite
_diffrn_radiation_source 'fine-focus sealed tube'
_diffrn_radiation_type MoK\a
_diffrn_radiation_wavelength 0.71073
_diffrn_reflns_av_R_equivalents 0.0455
_diffrn_reflns_av_sigmaI/netI 0.0467
_diffrn_reflns_limit_h_max 20
_diffrn_reflns_limit_h_min -18
_diffrn_reflns_limit_k_max 22
_diffrn_reflns_limit_k_min -14
_diffrn_reflns_limit_l_max 13
_diffrn_reflns_limit_l_min -13
_diffrn_reflns_number 10896
_diffrn_reflns_theta_full 25.50
_diffrn_reflns_theta_max 25.50
_diffrn_reflns_theta_min 2.22
_exptl_absorpt_coefficient_mu 0.084
_exptl_absorpt_correction_T_max 0.9818
_exptl_absorpt_correction_T_min 0.9794
_exptl_absorpt_correction_type multi-scan
_exptl_absorpt_process_details SADABS
_exptl_crystal_colour colorless
_exptl_crystal_density_diffrn 1.317
_exptl_crystal_description block
_exptl_crystal_F_000 1424
_exptl_crystal_size_max 0.25
_exptl_crystal_size_mid 0.23
_exptl_crystal_size_min 0.22
_refine_diff_density_max 0.166
_refine_diff_density_min -0.140
_refine_diff_density_rms 0.033
_refine_ls_extinction_coef 0.0025(3)
_refine_ls_extinction_expression Fc^*^=kFc[1+0.001xFc^2^\l^3^/sin(2\q)]^-1/4^
_refine_ls_extinction_method SHELXL
_refine_ls_goodness_of_fit_ref 0.976
_refine_ls_hydrogen_treatment constr
_refine_ls_matrix_type full
_refine_ls_number_parameters 238
_refine_ls_number_reflns 3183
_refine_ls_number_restraints 0
_refine_ls_restrained_S_all 0.976
_refine_ls_R_factor_all 0.0887
_refine_ls_R_factor_gt 0.0427
_refine_ls_shift/su_max 0.000
_refine_ls_shift/su_mean 0.000
_refine_ls_structure_factor_coef Fsqd
_refine_ls_weighting_details 'calc w=1/[\s^2^(Fo^2^)+(0.0510P)^2^+1.7489P] where P=(Fo^2^+2Fc^2^)/3'
_refine_ls_weighting_scheme calc
_refine_ls_wR_factor_gt 0.0962
_refine_ls_wR_factor_ref 0.1270
_reflns_number_gt 1913
_reflns_number_total 3183
_reflns_threshold_expression >2sigma(I)
_cod_data_source_file jo301741j_si_003.cif
_cod_data_source_block c2c
_cod_original_cell_volume 3422(3)
_cod_database_code 4027607

loop_
_symmetry_equiv_pos_as_xyz
'x, y, z'
'-x, y, -z+1/2'
'x+1/2, y+1/2, z'
'-x+1/2, y+1/2, -z+1/2'
'-x, -y, -z'
'x, -y, z-1/2'
'-x+1/2, -y+1/2, -z'
'x+1/2, -y+1/2, z-1/2'

loop_
_atom_site_label
_atom_site_type_symbol
_atom_site_fract_x
_atom_site_fract_y
_atom_site_fract_z
_atom_site_U_iso_or_equiv
_atom_site_adp_type
_atom_site_occupancy
_atom_site_symmetry_multiplicity
_atom_site_calc_flag
_atom_site_refinement_flags
C1 C 0.23172(13) 0.31268(11) 0.83725(16) 0.0433(5) Uani 1 1 d .
C2 C 0.30207(14) 0.28511(12) 0.80924(19) 0.0549(6) Uani 1 1 d .
H2 H 0.3086 0.2348 0.8062 0.066 Uiso 1 1 calc R
C3 C 0.36109(15) 0.32922(14) 0.7864(2) 0.0620(6) Uani 1 1 d .
H3 H 0.4070 0.3096 0.7675 0.074 Uiso 1 1 calc R
C4 C 0.35103(15) 0.40360(13) 0.7919(2) 0.0590(6) Uani 1 1 d .
C5 C 0.28640(14) 0.43434(12) 0.82132(18) 0.0537(6) Uani 1 1 d .
H5 H 0.2829 0.4849 0.8258 0.064 Uiso 1 1 calc R
C6 C 0.22432(13) 0.39044(11) 0.84532(16) 0.0448(5) Uani 1 1 d .
C7 C 0.15561(13) 0.42246(10) 0.87755(16) 0.0445(5) Uani 1 1 d .
C8 C 0.09488(13) 0.37999(11) 0.90071(16) 0.0440(5) Uani 1 1 d .
C9 C 0.10067(12) 0.30263(11) 0.89196(16) 0.0434(5) Uani 1 1 d .
C10 C 0.16703(13) 0.27040(10) 0.86088(16) 0.0426(5) Uani 1 1 d .
C11 C 0.04806(13) 0.24482(11) 0.91132(17) 0.0470(5) Uani 1 1 d .
C12 C -0.02535(15) 0.24097(13) 0.94537(19) 0.0592(6) Uani 1 1 d .
H12 H -0.0517 0.2835 0.9589 0.071 Uiso 1 1 calc R
C13 C -0.05816(16) 0.17396(14) 0.9587(2) 0.0693(7) Uani 1 1 d .
H13 H -0.1066 0.1713 0.9824 0.083 Uiso 1 1 calc R
C14 C -0.01998(17) 0.10983(14) 0.9371(2) 0.0694(7) Uani 1 1 d .
H14 H -0.0434 0.0650 0.9466 0.083 Uiso 1 1 calc R
C15 C 0.05096(16) 0.11149(12) 0.90230(19) 0.0597(6) Uani 1 1 d .
H15 H 0.0759 0.0686 0.8872 0.072 Uiso 1 1 calc R
C16 C 0.08498(14) 0.17932(11) 0.89010(17) 0.0488(5) Uani 1 1 d .
C17 C 0.02228(14) 0.41192(12) 0.9338(2) 0.0582(6) Uani 1 1 d .
H17A H 0.0265 0.4642 0.9356 0.087 Uiso 1 1 calc R
H17B H 0.0214 0.3944 1.0119 0.087 Uiso 1 1 calc R
H17C H -0.0277 0.3976 0.8753 0.087 Uiso 1 1 calc R
C18 C 0.20726(15) 0.13954(12) 0.8253(2) 0.0656(7) Uani 1 1 d .
H18A H 0.1810 0.0928 0.8233 0.098 Uiso 1 1 calc R
H18B H 0.2604 0.1384 0.8833 0.098 Uiso 1 1 calc R
H18C H 0.2139 0.1504 0.7471 0.098 Uiso 1 1 calc R
C19 C 0.15368(13) 0.50418(11) 0.88727(17) 0.0460(5) Uani 1 1 d .
C20 C 0.19202(17) 0.53941(12) 0.9927(2) 0.0709(8) Uani 1 1 d .
H20 H 0.2187 0.5120 1.0600 0.085 Uiso 1 1 calc R
C21 C 0.19187(17) 0.61428(13) 1.0009(2) 0.0736(8) Uani 1 1 d .
H21 H 0.2186 0.6369 1.0733 0.088 Uiso 1 1 calc R
C22 C 0.15294(14) 0.65561(12) 0.9041(2) 0.0572(6) Uani 1 1 d .
H22 H 0.1532 0.7063 0.9097 0.069 Uiso 1 1 calc R
C23 C 0.11363(14) 0.62186(12) 0.7992(2) 0.0589(6) Uani 1 1 d .
H23 H 0.0862 0.6496 0.7327 0.071 Uiso 1 1 calc R
C24 C 0.11418(14) 0.54690(11) 0.7907(2) 0.0560(6) Uani 1 1 d .
H24 H 0.0873 0.5247 0.7181 0.067 Uiso 1 1 calc R
N1 N 0.15667(11) 0.19526(9) 0.85883(14) 0.0485(5) Uani 1 1 d .
F1 F 0.40918(9) 0.44763(8) 0.76734(14) 0.0888(5) Uani 1 1 d .

loop_
_atom_site_aniso_label
_atom_site_aniso_U_11
_atom_site_aniso_U_22
_atom_site_aniso_U_33
_atom_site_aniso_U_23
_atom_site_aniso_U_13
_atom_site_aniso_U_12
C1 0.0551(13) 0.0392(12) 0.0317(10) -0.0006(8) 0.0053(9) 0.0085(10)
C2 0.0641(15) 0.0449(13) 0.0543(13) -0.0033(10) 0.0141(11) 0.0093(12)
C3 0.0620(16) 0.0622(17) 0.0628(15) -0.0057(12) 0.0189(12) 0.0078(13)
C4 0.0637(16) 0.0563(16) 0.0566(14) -0.0027(11) 0.0158(12) -0.0086(13)
C5 0.0666(16) 0.0415(13) 0.0506(13) -0.0027(10) 0.0121(11) 0.0022(12)
C6 0.0577(14) 0.0390(12) 0.0333(10) -0.0006(9) 0.0048(9) 0.0045(10)
C7 0.0584(14) 0.0354(12) 0.0354(11) -0.0017(8) 0.0056(10) 0.0074(10)
C8 0.0583(14) 0.0366(12) 0.0332(10) -0.0013(8) 0.0056(9) 0.0099(10)
C9 0.0560(13) 0.0365(12) 0.0331(10) 0.0001(8) 0.0042(9) 0.0067(10)
C10 0.0559(14) 0.0334(12) 0.0338(10) -0.0004(8) 0.0042(9) 0.0073(10)
C11 0.0568(14) 0.0403(13) 0.0393(11) -0.0002(9) 0.0052(10) 0.0043(10)
C12 0.0627(16) 0.0512(15) 0.0624(14) -0.0043(11) 0.0147(12) 0.0006(12)
C13 0.0715(17) 0.0630(17) 0.0739(17) -0.0018(13) 0.0207(14) -0.0102(14)
C14 0.085(2) 0.0504(16) 0.0688(17) 0.0010(12) 0.0135(15) -0.0123(14)
C15 0.0759(17) 0.0418(14) 0.0565(14) -0.0021(11) 0.0097(12) -0.0010(12)
C16 0.0618(15) 0.0399(13) 0.0383(11) -0.0011(9) 0.0028(10) 0.0038(11)
C17 0.0718(16) 0.0435(13) 0.0614(14) 0.0003(11) 0.0219(12) 0.0113(11)
C18 0.0785(17) 0.0397(14) 0.0779(17) -0.0033(11) 0.0204(14) 0.0136(12)
C19 0.0578(14) 0.0351(12) 0.0436(12) -0.0005(9) 0.0112(10) 0.0067(10)
C20 0.111(2) 0.0429(14) 0.0458(13) -0.0046(10) 0.0004(13) 0.0136(14)
C21 0.115(2) 0.0433(15) 0.0545(14) -0.0116(12) 0.0092(14) 0.0022(14)
C22 0.0755(17) 0.0332(12) 0.0692(16) -0.0003(11) 0.0305(13) 0.0009(11)
C23 0.0657(16) 0.0391(13) 0.0663(15) 0.0123(11) 0.0086(12) -0.0007(11)
C24 0.0663(15) 0.0412(14) 0.0523(13) 0.0016(10) 0.0026(11) -0.0043(11)
N1 0.0646(12) 0.0334(10) 0.0455(10) -0.0028(7) 0.0114(9) 0.0089(9)
F1 0.0836(11) 0.0749(11) 0.1177(13) -0.0041(9) 0.0441(10) -0.0138(8)

loop_
_atom_type_symbol
_atom_type_description
_atom_type_scat_dispersion_real
_atom_type_scat_dispersion_imag
_atom_type_scat_source
C C 0.0033 0.0016 'International Tables Vol C Tables 4.2.6.8 and 6.1.1.4'
H H 0.0000 0.0000 'International Tables Vol C Tables 4.2.6.8 and 6.1.1.4'
N N 0.0061 0.0033 'International Tables Vol C Tables 4.2.6.8 and 6.1.1.4'
F F 0.0171 0.0103 'International Tables Vol C Tables 4.2.6.8 and 6.1.1.4'

loop_
_geom_angle_atom_site_label_1
_geom_angle_atom_site_label_2
_geom_angle_atom_site_label_3
_geom_angle
C2 C1 C10 125.98(19)
C2 C1 C6 117.73(19)
C10 C1 C6 116.28(18)
C3 C2 C1 122.6(2)
C3 C2 H2 118.7
C1 C2 H2 118.7
C2 C3 C4 118.2(2)
C2 C3 H3 120.9
C4 C3 H3 120.9
C5 C4 F1 118.9(2)
C5 C4 C3 122.9(2)
F1 C4 C3 118.2(2)
C4 C5 C6 120.4(2)
C4 C5 H5 119.8
C6 C5 H5 119.8
C5 C6 C1 118.18(19)
C5 C6 C7 120.94(19)
C1 C6 C7 120.87(19)
C8 C7 C6 121.20(18)
C8 C7 C19 121.27(18)
C6 C7 C19 117.53(18)
C7 C8 C9 118.78(18)
C7 C8 C17 122.34(18)
C9 C8 C17 118.88(19)
C10 C9 C8 120.92(19)
C10 C9 C11 107.47(18)
C8 C9 C11 131.61(19)
N1 C10 C9 108.56(18)
N1 C10 C1 129.50(18)
C9 C10 C1 121.94(18)
C12 C11 C16 118.3(2)
C12 C11 C9 135.4(2)
C16 C11 C9 106.31(19)
C13 C12 C11 119.4(2)
C13 C12 H12 120.3
C11 C12 H12 120.3
C12 C13 C14 120.9(2)
C12 C13 H13 119.5
C14 C13 H13 119.5
C15 C14 C13 121.3(2)
C15 C14 H14 119.4
C13 C14 H14 119.4
C14 C15 C16 118.0(2)
C14 C15 H15 121.0
C16 C15 H15 121.0
N1 C16 C15 128.9(2)
N1 C16 C11 109.01(19)
C15 C16 C11 122.1(2)
C8 C17 H17A 109.5
C8 C17 H17B 109.5
H17A C17 H17B 109.5
C8 C17 H17C 109.5
H17A C17 H17C 109.5
H17B C17 H17C 109.5
N1 C18 H18A 109.5
N1 C18 H18B 109.5
H18A C18 H18B 109.5
N1 C18 H18C 109.5
H18A C18 H18C 109.5
H18B C18 H18C 109.5
C20 C19 C24 117.2(2)
C20 C19 C7 121.33(18)
C24 C19 C7 121.47(18)
C19 C20 C21 121.4(2)
C19 C20 H20 119.3
C21 C20 H20 119.3
C22 C21 C20 120.5(2)
C22 C21 H21 119.7
C20 C21 H21 119.7
C23 C22 C21 119.1(2)
C23 C22 H22 120.4
C21 C22 H22 120.4
C22 C23 C24 120.4(2)
C22 C23 H23 119.8
C24 C23 H23 119.8
C19 C24 C23 121.4(2)
C19 C24 H24 119.3
C23 C24 H24 119.3
C16 N1 C10 108.65(16)
C16 N1 C18 122.74(18)
C10 N1 C18 128.55(19)

loop_
_geom_bond_atom_site_label_1
_geom_bond_atom_site_label_2
_geom_bond_distance
C1 C2 1.405(3)
C1 C10 1.422(3)
C1 C6 1.434(3)
C2 C3 1.362(3)
C2 H2 0.9300
C3 C4 1.376(3)
C3 H3 0.9300
C4 C5 1.349(3)
C4 F1 1.357(3)
C5 C6 1.405(3)
C5 H5 0.9300
C6 C7 1.434(3)
C7 C8 1.368(3)
C7 C19 1.501(3)
C8 C9 1.425(3)
C8 C17 1.496(3)
C9 C10 1.395(3)
C9 C11 1.437(3)
C10 N1 1.386(2)
C11 C12 1.398(3)
C11 C16 1.403(3)
C12 C13 1.371(3)
C12 H12 0.9300
C13 C14 1.393(3)
C13 H13 0.9300
C14 C15 1.361(3)
C14 H14 0.9300
C15 C16 1.391(3)
C15 H15 0.9300
C16 N1 1.383(3)
C17 H17A 0.9600
C17 H17B 0.9600
C17 H17C 0.9600
C18 N1 1.448(3)
C18 H18A 0.9600
C18 H18B 0.9600
C18 H18C 0.9600
C19 C20 1.373(3)
C19 C24 1.375(3)
C20 C21 1.374(3)
C20 H20 0.9300
C21 C22 1.360(3)
C21 H21 0.9300
C22 C23 1.359(3)
C22 H22 0.9300
C23 C24 1.376(3)
C23 H23 0.9300
C24 H24 0.9300

loop_
_geom_torsion_atom_site_label_1
_geom_torsion_atom_site_label_2
_geom_torsion_atom_site_label_3
_geom_torsion_atom_site_label_4
_geom_torsion
C10 C1 C2 C3 179.24(19)
C6 C1 C2 C3 -2.0(3)
C1 C2 C3 C4 0.4(3)
C2 C3 C4 C5 1.4(3)
C2 C3 C4 F1 -179.04(19)
F1 C4 C5 C6 178.94(18)
C3 C4 C5 C6 -1.6(3)
C4 C5 C6 C1 -0.2(3)
C4 C5 C6 C7 179.56(19)
C2 C1 C6 C5 1.8(3)
C10 C1 C6 C5 -179.29(16)
C2 C1 C6 C7 -177.87(17)
C10 C1 C6 C7 1.0(3)
C5 C6 C7 C8 179.83(17)
C1 C6 C7 C8 -0.5(3)
C5 C6 C7 C19 -1.3(3)
C1 C6 C7 C19 178.37(16)
C6 C7 C8 C9 -0.2(3)
C19 C7 C8 C9 -178.98(17)
C6 C7 C8 C17 -179.65(17)
C19 C7 C8 C17 1.6(3)
C7 C8 C9 C10 0.3(3)
C17 C8 C9 C10 179.74(17)
C7 C8 C9 C11 179.48(18)
C17 C8 C9 C11 -1.0(3)
C8 C9 C10 N1 -179.82(16)
C11 C9 C10 N1 0.8(2)
C8 C9 C10 C1 0.3(3)
C11 C9 C10 C1 -179.05(16)
C2 C1 C10 N1 -2.0(3)
C6 C1 C10 N1 179.25(17)
C2 C1 C10 C9 177.83(18)
C6 C1 C10 C9 -0.9(3)
C10 C9 C11 C12 178.8(2)
C8 C9 C11 C12 -0.5(4)
C10 C9 C11 C16 -0.4(2)
C8 C9 C11 C16 -179.69(19)
C16 C11 C12 C13 1.0(3)
C9 C11 C12 C13 -178.1(2)
C11 C12 C13 C14 -0.9(3)
C12 C13 C14 C15 0.1(4)
C13 C14 C15 C16 0.7(3)
C14 C15 C16 N1 178.5(2)
C14 C15 C16 C11 -0.6(3)
C12 C11 C16 N1 -179.47(17)
C9 C11 C16 N1 -0.2(2)
C12 C11 C16 C15 -0.2(3)
C9 C11 C16 C15 179.10(18)
C8 C7 C19 C20 91.5(3)
C6 C7 C19 C20 -87.3(3)
C8 C7 C19 C24 -89.1(2)
C6 C7 C19 C24 92.0(2)
C24 C19 C20 C21 -0.9(4)
C7 C19 C20 C21 178.5(2)
C19 C20 C21 C22 0.4(4)
C20 C21 C22 C23 0.4(4)
C21 C22 C23 C24 -0.8(4)
C20 C19 C24 C23 0.5(3)
C7 C19 C24 C23 -178.9(2)
C22 C23 C24 C19 0.4(4)
C15 C16 N1 C10 -178.5(2)
C11 C16 N1 C10 0.6(2)
C15 C16 N1 C18 4.0(3)
C11 C16 N1 C18 -176.84(18)
C9 C10 N1 C16 -0.9(2)
C1 C10 N1 C16 178.93(18)
C9 C10 N1 C18 176.40(18)
C1 C10 N1 C18 -3.8(3)

loop_
_cod_related_entry_id
_cod_related_entry_database
_cod_related_entry_code
1 ChemSpider 30659549
